data_7235344
loop_
_publ_author_name
'Mudududdla, Ramesh'
'Sharma, Rohit'
'Guru, Santosh K.'
'Kushwaha, Manoj'
'Gupta, Ajai P.'
'Bharate, Sonali S.'
'Aravinda, Subrayashastry'
'Kant, Rajni'
'Bhushan, Shashi'
'Vishwakarma, Ram A.'
'Bharate, Sandip B.'

_publ_section_title
;
 Trifluoroacetic acid catalyzed thiophenylmethylation and
 thioalkylmethylation of lactams and phenols via domino three-component
 reaction in water
;
_journal_issue 27
_journal_name_full 'RSC Adv.'
_journal_page_first 14081
_journal_paper_doi 10.1039/C3RA47874B
_journal_volume 4
_journal_year 2014
_chemical_formula_moiety 'C16 H12 F1 N1 O3 S1'
_chemical_formula_sum 'C16 H12 F N O3 S'
_chemical_formula_weight 317.33
_chemical_name_systematic
; 
 5-fluoro-1-(((4-methoxyphenyl)thio)methyl)indoline-2,3-dione 
;
_space_group_IT_number 14
_space_group_name_Hall '-P 2ybc'
_space_group_name_H-M_alt 'P 1 21/c 1'
_symmetry_cell_setting monoclinic
_symmetry_space_group_name_Hall '-P 2ybc'
_symmetry_space_group_name_H-M 'P 1 21/c 1'
_atom_sites_solution_hydrogens geom
_atom_sites_solution_primary direct
_atom_sites_solution_secondary difmap
_audit_creation_method SHELXL-97
_cell_angle_alpha 90.000(5)
_cell_angle_beta 107.615(5)
_cell_angle_gamma 90.000(5)
_cell_formula_units_Z 4
_cell_length_a 21.243(5)
_cell_length_b 5.558(5)
_cell_length_c 13.288(5)
_cell_measurement_reflns_used 1024
_cell_measurement_temperature 293(2)
_cell_measurement_theta_max 24.4
_cell_measurement_theta_min 4.2
_cell_volume 1495.3(15)
_computing_cell_refinement 'Crysalis PRO (Oxford Diffraction,2010)'
_computing_data_collection 'Crysalis PRO (Oxford Diffraction,2010)'
_computing_data_reduction 'Crysalis PRO (Oxford Diffraction,2010)'
_computing_molecular_graphics 'ORTEP3 (Farrugia, 1997)'
_computing_structure_refinement 'SHELXL-97 (Sheldrick, 2008)'
_computing_structure_solution 'SHELXS-97 (Sheldrick, 2008)'
_diffrn_ambient_temperature 293(2)
_diffrn_detector_area_resol_mean 16.1049
_diffrn_measured_fraction_theta_full 0.997
_diffrn_measured_fraction_theta_max 0.997
_diffrn_measurement_device_type 'Xcalibur, sapphire3'
_diffrn_measurement_method 'omega scan'
_diffrn_radiation_monochromator graphite
_diffrn_radiation_source 'fine-focus sealed tube'
_diffrn_radiation_type MoK\a
_diffrn_radiation_wavelength 0.71073
_diffrn_reflns_av_R_equivalents 0.0492
_diffrn_reflns_av_sigmaI/netI 0.1153
_diffrn_reflns_limit_h_max 17
_diffrn_reflns_limit_h_min -26
_diffrn_reflns_limit_k_max 6
_diffrn_reflns_limit_k_min -6
_diffrn_reflns_limit_l_max 16
_diffrn_reflns_limit_l_min -13
_diffrn_reflns_number 5636
_diffrn_reflns_theta_full 26.00
_diffrn_reflns_theta_max 26.00
_diffrn_reflns_theta_min 3.65
_exptl_absorpt_coefficient_mu 0.239
_exptl_absorpt_correction_T_max 1.00000
_exptl_absorpt_correction_T_min 0.85504
_exptl_absorpt_correction_type multi-scan
_exptl_absorpt_process_details 'Crysalis PRO (Oxford Diffraction,2010)'
_exptl_crystal_colour red
_exptl_crystal_density_diffrn 1.410
_exptl_crystal_density_method 'not measured'
_exptl_crystal_description needle
_exptl_crystal_F_000 656
_exptl_crystal_size_max 0.31
_exptl_crystal_size_mid 0.04
_exptl_crystal_size_min 0.04
_refine_diff_density_max 0.199
_refine_diff_density_min -0.176
_refine_diff_density_rms 0.041
_refine_ls_extinction_coef 0.0019(5)
_refine_ls_extinction_expression Fc^*^=kFc[1+0.001xFc^2^\l^3^/sin(2\q)]^-1/4^
_refine_ls_extinction_method SHELXL
_refine_ls_goodness_of_fit_ref 0.920
_refine_ls_hydrogen_treatment mixed
_refine_ls_matrix_type full
_refine_ls_number_parameters 248
_refine_ls_number_reflns 2926
_refine_ls_number_restraints 0
_refine_ls_restrained_S_all 0.920
_refine_ls_R_factor_all 0.1318
_refine_ls_R_factor_gt 0.0518
_refine_ls_shift/su_max 0.000
_refine_ls_shift/su_mean 0.000
_refine_ls_structure_factor_coef Fsqd
_refine_ls_weighting_details 'calc w=1/[\s^2^(Fo^2^)+(0.0029P)^2^+0.0000P] where P=(Fo^2^+2Fc^2^)/3'
_refine_ls_weighting_scheme calc
_refine_ls_wR_factor_gt 0.0584
_refine_ls_wR_factor_ref 0.0780
_reflns_number_gt 1337
_reflns_number_total 2926
_reflns_threshold_expression >2sigma(I)
_cod_data_source_file c3ra47874b1.cif
_cod_data_source_block 5
_cod_original_sg_symbol_H-M 'P 21/c'
_cod_database_code 7235344

loop_
_symmetry_equiv_pos_as_xyz
'x, y, z'
'-x, y+1/2, -z+1/2'
'-x, -y, -z'
'x, -y-1/2, z-1/2'

loop_
_atom_site_label
_atom_site_type_symbol
_atom_site_fract_x
_atom_site_fract_y
_atom_site_fract_z
_atom_site_U_iso_or_equiv
_atom_site_adp_type
_atom_site_occupancy
_atom_site_symmetry_multiplicity
_atom_site_calc_flag
C1 C 0.2619(2) 0.2466(8) 0.1389(3) 0.0643(12) Uani 1 1 d
C2 C 0.31129(16) 0.2880(6) 0.3321(3) 0.0543(10) Uani 1 1 d
C3 C 0.36460(17) 0.1511(6) 0.4190(3) 0.0555(10) Uani 1 1 d
C4 C 0.38732(16) -0.0378(5) 0.3623(3) 0.0473(9) Uani 1 1 d
C5 C 0.4339(2) -0.2185(7) 0.3979(4) 0.0596(11) Uani 1 1 d
C6 C 0.44337(17) -0.3684(6) 0.3241(4) 0.0593(11) Uani 1 1 d
C7 C 0.4107(2) -0.3513(7) 0.2176(4) 0.0620(11) Uani 1 1 d
C8 C 0.36408(19) -0.1699(7) 0.1817(3) 0.0550(10) Uani 1 1 d
C9 C 0.35324(15) -0.0149(6) 0.2552(3) 0.0451(9) Uani 1 1 d
C10 C 0.15643(14) 0.0565(6) 0.1922(3) 0.0474(9) Uani 1 1 d
C11 C 0.16689(18) -0.1153(6) 0.2709(3) 0.0595(11) Uani 1 1 d
C12 C 0.13428(19) -0.1009(6) 0.3461(3) 0.0594(11) Uani 1 1 d
C13 C 0.09009(16) 0.0843(5) 0.3427(3) 0.0463(9) Uani 1 1 d
C14 C 0.08077(17) 0.2594(6) 0.2662(3) 0.0505(10) Uani 1 1 d
C15 C 0.11276(17) 0.2440(6) 0.1894(3) 0.0507(10) Uani 1 1 d
C16 C 0.0149(2) 0.2708(8) 0.4196(4) 0.0653(12) Uani 1 1 d
N1 N 0.30893(13) 0.1824(5) 0.2384(2) 0.0514(8) Uani 1 1 d
O1 O 0.27963(11) 0.4588(4) 0.3471(2) 0.0774(9) Uani 1 1 d
O2 O 0.38104(13) 0.2023(4) 0.5113(2) 0.0821(9) Uani 1 1 d
O3 O 0.05800(11) 0.0769(4) 0.41805(18) 0.0588(7) Uani 1 1 d
S1 S 0.19586(5) 0.02870(18) 0.09254(8) 0.0699(4) Uani 1 1 d
F1 F 0.48713(10) -0.5531(3) 0.35573(19) 0.0966(9) Uani 1 1 d
H1B H 0.2832(14) 0.253(5) 0.086(2) 0.060(11) Uiso 1 1 d
H11 H 0.1994(13) -0.242(4) 0.276(2) 0.054(9) Uiso 1 1 d
H1A H 0.2438(16) 0.430(5) 0.147(3) 0.101(13) Uiso 1 1 d
H16C H 0.0395(15) 0.441(5) 0.434(3) 0.090(13) Uiso 1 1 d
H12 H 0.1401(15) -0.222(5) 0.398(3) 0.090(14) Uiso 1 1 d
H14 H 0.0495(14) 0.394(5) 0.264(2) 0.074(11) Uiso 1 1 d
H7 H 0.4244(16) -0.465(5) 0.168(3) 0.096(13) Uiso 1 1 d
H15 H 0.1086(14) 0.375(4) 0.141(2) 0.072(11) Uiso 1 1 d
H16B H -0.0055(15) 0.230(5) 0.477(2) 0.069(11) Uiso 1 1 d
H16A H -0.0174(16) 0.277(6) 0.361(3) 0.073(14) Uiso 1 1 d
H5 H 0.4521(15) -0.227(5) 0.465(2) 0.061(12) Uiso 1 1 d
H8 H 0.3448(14) -0.152(5) 0.112(2) 0.067(12) Uiso 1 1 d

loop_
_atom_site_aniso_label
_atom_site_aniso_U_11
_atom_site_aniso_U_22
_atom_site_aniso_U_33
_atom_site_aniso_U_23
_atom_site_aniso_U_13
_atom_site_aniso_U_12
C1 0.055(3) 0.088(3) 0.049(3) 0.021(2) 0.015(2) 0.013(2)
C2 0.039(2) 0.056(2) 0.064(3) 0.005(2) 0.011(2) 0.0056(17)
C3 0.051(2) 0.065(2) 0.051(3) -0.004(2) 0.018(2) -0.0008(19)
C4 0.044(2) 0.0480(19) 0.054(3) -0.0003(19) 0.0217(19) 0.0042(16)
C5 0.061(3) 0.064(3) 0.052(3) 0.003(2) 0.015(3) 0.009(2)
C6 0.052(2) 0.052(2) 0.079(3) -0.003(2) 0.027(2) 0.0146(19)
C7 0.062(3) 0.064(3) 0.071(3) -0.012(2) 0.036(3) -0.002(2)
C8 0.052(3) 0.071(3) 0.047(3) -0.004(2) 0.021(2) -0.004(2)
C9 0.0384(19) 0.053(2) 0.047(2) -0.0028(18) 0.0170(18) -0.0012(16)
C10 0.0329(19) 0.059(2) 0.046(2) -0.0039(18) 0.0050(17) 0.0017(17)
C11 0.053(2) 0.057(3) 0.065(3) 0.006(2) 0.012(2) 0.023(2)
C12 0.065(3) 0.055(3) 0.055(3) 0.011(2) 0.014(2) 0.013(2)
C13 0.045(2) 0.048(2) 0.043(2) -0.0017(18) 0.0090(18) -0.0034(17)
C14 0.047(2) 0.049(2) 0.054(3) 0.0033(19) 0.013(2) 0.0127(18)
C15 0.054(2) 0.051(2) 0.043(3) 0.0111(19) 0.007(2) 0.0057(19)
C16 0.069(3) 0.070(3) 0.062(4) -0.005(3) 0.029(3) 0.012(3)
N1 0.0467(19) 0.0578(18) 0.051(2) 0.0012(17) 0.0174(17) 0.0080(15)
O1 0.0666(18) 0.0730(16) 0.091(2) -0.0041(16) 0.0221(17) 0.0249(14)
O2 0.087(2) 0.100(2) 0.054(2) -0.0126(17) 0.0127(17) 0.0188(16)
O3 0.0627(17) 0.0640(15) 0.0511(18) 0.0052(13) 0.0194(14) 0.0071(13)
S1 0.0491(6) 0.1093(9) 0.0477(7) -0.0131(6) 0.0093(5) 0.0055(6)
F1 0.0887(18) 0.0832(15) 0.115(2) 0.0026(14) 0.0272(16) 0.0407(13)

loop_
_atom_type_symbol
_atom_type_description
_atom_type_scat_dispersion_real
_atom_type_scat_dispersion_imag
_atom_type_scat_source
C C 0.0033 0.0016 'International Tables Vol C Tables 4.2.6.8 and 6.1.1.4'
H H 0.0000 0.0000 'International Tables Vol C Tables 4.2.6.8 and 6.1.1.4'
N N 0.0061 0.0033 'International Tables Vol C Tables 4.2.6.8 and 6.1.1.4'
O O 0.0106 0.0060 'International Tables Vol C Tables 4.2.6.8 and 6.1.1.4'
S S 0.1246 0.1234 'International Tables Vol C Tables 4.2.6.8 and 6.1.1.4'
F F 0.0171 0.0103 'International Tables Vol C Tables 4.2.6.8 and 6.1.1.4'

loop_
_geom_angle_atom_site_label_1
_geom_angle_atom_site_label_2
_geom_angle_atom_site_label_3
_geom_angle
N1 C1 S1 113.4(3)
N1 C1 H1B 109.7(19)
S1 C1 H1B 105.7(19)
N1 C1 H1A 107.8(18)
S1 C1 H1A 113.1(17)
H1B C1 H1A 107(2)
O1 C2 N1 128.1(4)
O1 C2 C3 125.3(4)
N1 C2 C3 106.6(3)
O2 C3 C4 131.2(4)
O2 C3 C2 124.3(4)
C4 C3 C2 104.5(3)
C5 C4 C9 120.7(3)
C5 C4 C3 131.1(4)
C9 C4 C3 108.1(3)
C6 C5 C4 116.6(4)
C6 C5 H5 127(2)
C4 C5 H5 117(2)
C5 C6 F1 118.7(4)
C5 C6 C7 124.4(4)
F1 C6 C7 116.9(3)
C8 C7 C6 119.1(4)
C8 C7 H7 123(2)
C6 C7 H7 118(2)
C9 C8 C7 117.8(4)
C9 C8 H8 123(2)
C7 C8 H8 119(2)
C8 C9 C4 121.4(3)
C8 C9 N1 128.3(4)
C4 C9 N1 110.3(3)
C11 C10 C15 119.4(3)
C11 C10 S1 120.0(3)
C15 C10 S1 120.5(3)
C12 C11 C10 120.4(3)
C12 C11 H11 119.7(16)
C10 C11 H11 119.8(16)
C13 C12 C11 120.2(4)
C13 C12 H12 120(2)
C11 C12 H12 120(2)
O3 C13 C12 115.8(3)
O3 C13 C14 124.5(3)
C12 C13 C14 119.7(3)
C13 C14 C15 120.3(3)
C13 C14 H14 119.8(17)
C15 C14 H14 119.8(17)
C10 C15 C14 119.9(3)
C10 C15 H15 121.0(17)
C14 C15 H15 118.6(17)
O3 C16 H16C 113.0(17)
O3 C16 H16B 105.5(17)
H16C C16 H16B 111(2)
O3 C16 H16A 111(2)
H16C C16 H16A 109(3)
H16B C16 H16A 106(3)
C2 N1 C9 110.5(3)
C2 N1 C1 123.7(3)
C9 N1 C1 125.4(3)
C13 O3 C16 117.0(3)
C10 S1 C1 100.34(17)

loop_
_geom_bond_atom_site_label_1
_geom_bond_atom_site_label_2
_geom_bond_distance
C1 N1 1.440(4)
C1 S1 1.814(4)
C1 H1B 0.94(3)
C1 H1A 1.11(3)
C2 O1 1.214(3)
C2 N1 1.364(4)
C2 C3 1.550(5)
C3 O2 1.204(4)
C3 C4 1.457(4)
C4 C5 1.388(4)
C4 C9 1.393(4)
C5 C6 1.348(5)
C5 H5 0.86(3)
C6 F1 1.363(4)
C6 C7 1.379(5)
C7 C8 1.392(5)
C7 H7 1.02(3)
C8 C9 1.373(4)
C8 H8 0.90(3)
C9 N1 1.418(4)
C10 C11 1.384(4)
C10 C15 1.388(4)
C10 S1 1.775(3)
C11 C12 1.379(5)
C11 H11 0.97(2)
C12 C13 1.385(4)
C12 H12 0.94(3)
C13 O3 1.372(3)
C13 C14 1.377(4)
C14 C15 1.390(4)
C14 H14 1.00(3)
C15 H15 0.96(3)
C16 O3 1.419(4)
C16 H16C 1.07(3)
C16 H16B 1.01(3)
C16 H16A 0.87(3)

loop_
_geom_torsion_atom_site_label_1
_geom_torsion_atom_site_label_2
_geom_torsion_atom_site_label_3
_geom_torsion_atom_site_label_4
_geom_torsion
O1 C2 C3 O2 -1.1(6)
N1 C2 C3 O2 177.6(3)
O1 C2 C3 C4 179.3(3)
N1 C2 C3 C4 -2.0(3)
O2 C3 C4 C5 1.4(7)
C2 C3 C4 C5 -179.0(4)
O2 C3 C4 C9 -178.5(4)
C2 C3 C4 C9 1.1(4)
C9 C4 C5 C6 -0.6(5)
C3 C4 C5 C6 179.5(3)
C4 C5 C6 F1 -178.0(3)
C4 C5 C6 C7 0.7(6)
C5 C6 C7 C8 -0.6(6)
F1 C6 C7 C8 178.2(3)
C6 C7 C8 C9 0.4(5)
C7 C8 C9 C4 -0.3(5)
C7 C8 C9 N1 179.8(3)
C5 C4 C9 C8 0.4(5)
C3 C4 C9 C8 -179.7(3)
C5 C4 C9 N1 -179.7(3)
C3 C4 C9 N1 0.2(4)
C15 C10 C11 C12 0.0(6)
S1 C10 C11 C12 -177.2(3)
C10 C11 C12 C13 0.8(6)
C11 C12 C13 O3 177.2(3)
C11 C12 C13 C14 -2.5(6)
O3 C13 C14 C15 -176.3(3)
C12 C13 C14 C15 3.5(5)
C11 C10 C15 C14 0.9(5)
S1 C10 C15 C14 178.1(3)
C13 C14 C15 C10 -2.7(6)
O1 C2 N1 C9 -179.2(3)
C3 C2 N1 C9 2.2(3)
O1 C2 N1 C1 -6.2(6)
C3 C2 N1 C1 175.2(3)
C8 C9 N1 C2 178.3(3)
C4 C9 N1 C2 -1.6(4)
C8 C9 N1 C1 5.4(5)
C4 C9 N1 C1 -174.5(3)
S1 C1 N1 C2 -104.3(4)
S1 C1 N1 C9 67.7(4)
C12 C13 O3 C16 177.0(3)
C14 C13 O3 C16 -3.3(5)
C11 C10 S1 C1 -102.4(3)
C15 C10 S1 C1 80.4(3)
N1 C1 S1 C10 65.0(3)
